data_2234825
loop_
_publ_author_name
'Cooper, Stefan M.'
'Nauman, Tamara R. Schaller'
'Fronczek, Frank R.'
'Watkins, Steven F.'

_publ_section_title
;
 25,26-Bis(propan-2-ylidene)heptacyclo[20.2.1.1^10,13^.0^2,21^.0^3,8^.0^9,14^.0^15,20^]hexacosa-2(21),3,5,7,9(14),11,15,17,19,23-decaene
;
_journal_coeditor_code TK5087
_journal_issue 5
_journal_name_full 'Acta Crystallographica Section E'
_journal_page_first o1569
_journal_paper_doi 10.1107/S1600536812018211
_journal_volume 68
_journal_year 2012
_chemical_formula_moiety 'C32 H28'
_chemical_formula_sum 'C32 H28'
_chemical_formula_weight 412.54
_chemical_name_common
;
Dibenzo[a,e]-17,18-bis(1-methylethylidene)
pentacyclo[12.2.1.1^6,9^.0^2,13^.0^5,10^]octadeca-2(13),5(10),7,15-tetraene
;
_chemical_name_systematic
;
25,26-Bis(propan-2-
ylidene)heptacyclo[20.2.1.1^10,13^.0^2,21^.0^3,8^.0^9,14^.0^15,20^]hexacosa-
2(21),3,5,7,9(14),11,15,17,19,23-decaene
;
_space_group_IT_number 2
_symmetry_cell_setting triclinic
_symmetry_space_group_name_Hall '-P 1'
_symmetry_space_group_name_H-M 'P -1'
_atom_sites_solution_hydrogens geom
_atom_sites_solution_primary direct
_atom_sites_solution_secondary difmap
_audit_creation_method 'WinGX routine CIF_UPDATE'
_cell_angle_alpha 94.068(2)
_cell_angle_beta 94.402(2)
_cell_angle_gamma 100.1620(10)
_cell_formula_units_Z 2
_cell_length_a 9.3577(2)
_cell_length_b 9.5500(3)
_cell_length_c 12.6946(3)
_cell_measurement_pressure 101.3
_cell_measurement_reflns_used 7268
_cell_measurement_temperature 90.0(5)
_cell_measurement_theta_max 32.577
_cell_measurement_theta_min 2.546
_cell_volume 1109.24(5)
_computing_cell_refinement 'SCALEPACK (Otwinowski & Minor, 1997)'
_computing_data_collection 'COLLECT (Nonius, 2000)'
_computing_data_reduction 'DENZO and SCALEPACK (Otwinowski & Minor, 1997)'
_computing_molecular_graphics 'ORTEP-3 for Windows (Farrugia, 1997)'
_computing_publication_material 'WinGX (Farrugia, 1999)'
_computing_structure_refinement 'SHELXL97 (Sheldrick, 2008)'
_computing_structure_solution 'SHELXS86 (Sheldrick, 2008)'
_diffrn_ambient_temperature 90.0(5)
_diffrn_detector_area_resol_mean 9
_diffrn_measured_fraction_theta_full 0.999
_diffrn_measured_fraction_theta_max 0.984
_diffrn_measurement_device '95mm CCD camera on \k-goniostat'
_diffrn_measurement_device_type 'Nonius KappaCCD'
_diffrn_measurement_method 'CCD rotation images, thick slices'
_diffrn_radiation_monochromator 'horizontally mounted graphite crystal'
_diffrn_radiation_source 'sealed tube'
_diffrn_radiation_type MoK\a
_diffrn_radiation_wavelength 0.71073
_diffrn_reflns_av_R_equivalents 0.0327
_diffrn_reflns_limit_h_max 13
_diffrn_reflns_limit_h_min -14
_diffrn_reflns_limit_k_max 14
_diffrn_reflns_limit_k_min -14
_diffrn_reflns_limit_l_max 18
_diffrn_reflns_limit_l_min -19
_diffrn_reflns_number 15041
_diffrn_reflns_theta_full 25
_diffrn_reflns_theta_max 32.62
_diffrn_reflns_theta_min 2.59
_exptl_absorpt_coefficient_mu 0.070
_exptl_absorpt_correction_T_max 0.9815
_exptl_absorpt_correction_T_min 0.9727
_exptl_absorpt_correction_type multi-scan
_exptl_absorpt_process_details '(SCALEPACK; Otwinowski & Minor, 1997)'
_exptl_crystal_colour colourless
_exptl_crystal_density_diffrn 1.235
_exptl_crystal_density_method 'not measured'
_exptl_crystal_description prism
_exptl_crystal_F_000 440
_exptl_crystal_size_max 0.40
_exptl_crystal_size_mid 0.30
_exptl_crystal_size_min 0.27
_refine_diff_density_max 0.402
_refine_diff_density_min -0.305
_refine_ls_extinction_method none
_refine_ls_goodness_of_fit_ref 1.036
_refine_ls_hydrogen_treatment constr
_refine_ls_matrix_type full
_refine_ls_number_parameters 293
_refine_ls_number_reflns 7972
_refine_ls_number_restraints 0
_refine_ls_restrained_S_all 1.036
_refine_ls_R_factor_all 0.0766
_refine_ls_R_factor_gt 0.0518
_refine_ls_shift/su_max 0.000
_refine_ls_shift/su_mean 0.000
_refine_ls_structure_factor_coef Fsqd
_refine_ls_weighting_details 'calc w=1/[\s^2^(Fo^2^)+(0.0681P)^2^+0.3029P] where P=(Fo^2^+2Fc^2^)/3'
_refine_ls_weighting_scheme calc
_refine_ls_wR_factor_gt 0.1268
_refine_ls_wR_factor_ref 0.1399
_reflns_number_gt 5906
_reflns_number_total 7973
_reflns_threshold_expression I>2\s(I)
_cod_data_source_file tk5087.cif
_cod_data_source_block I
_cod_database_code 2234825
_cod_database_fobs_code 2234825

loop_
_symmetry_equiv_pos_as_xyz
'x, y, z'
'-x, -y, -z'

loop_
_atom_site_type_symbol
_atom_site_label
_atom_site_fract_x
_atom_site_fract_y
_atom_site_fract_z
_atom_site_U_iso_or_equiv
_atom_site_adp_type
_atom_site_calc_flag
_atom_site_refinement_flags
_atom_site_occupancy
_atom_site_symmetry_multiplicity
C C1 0.51176(11) 0.54105(11) 0.17992(8) 0.01164(19) Uani d . 1 1
C C2 0.51490(12) 0.40789(12) 0.12654(8) 0.0145(2) Uani d . 1 1
H H2 0.4372 0.3305 0.1315 0.017 Uiso calc R 1 1
C C3 0.62865(12) 0.38631(12) 0.06666(9) 0.0162(2) Uani d . 1 1
H H3 0.6276 0.2956 0.0303 0.019 Uiso calc R 1 1
C C4 0.74406(12) 0.49844(13) 0.06037(9) 0.0163(2) Uani d . 1 1
H H4 0.8214 0.4856 0.0185 0.020 Uiso calc R 1 1
C C5 0.74507(12) 0.62937(12) 0.11594(8) 0.0142(2) Uani d . 1 1
H H5 0.8257 0.7046 0.1134 0.017 Uiso calc R 1 1
C C6 0.63010(11) 0.65370(11) 0.17583(8) 0.01175(19) Uani d . 1 1
C C7 0.64466(11) 0.79423(11) 0.23501(8) 0.01148(18) Uani d . 1 1
C C8 0.55457(11) 0.88949(11) 0.23640(8) 0.01190(19) Uani d . 1 1
C C9 0.41322(11) 0.88530(11) 0.17555(8) 0.01217(19) Uani d . 1 1
C C10 0.39865(12) 1.00158(12) 0.11612(9) 0.0159(2) Uani d . 1 1
H H10 0.4783 1.0791 0.1185 0.019 Uiso calc R 1 1
C C11 0.27112(13) 1.00619(13) 0.05405(9) 0.0184(2) Uani d . 1 1
H H11 0.2650 1.0843 0.0126 0.022 Uiso calc R 1 1
C C12 0.15202(13) 0.89528(13) 0.05307(9) 0.0180(2) Uani d . 1 1
H H12 0.0643 0.8969 0.0106 0.022 Uiso calc R 1 1
C C13 0.16272(12) 0.78247(12) 0.11457(9) 0.0149(2) Uani d . 1 1
H H13 0.0798 0.7093 0.1160 0.018 Uiso calc R 1 1
C C14 0.29252(11) 0.77331(11) 0.17483(8) 0.01192(19) Uani d . 1 1
C C15 0.29265(11) 0.64752(11) 0.23522(8) 0.01116(18) Uani d . 1 1
C C16 0.38385(11) 0.55264(11) 0.23830(8) 0.01137(18) Uani d . 1 1
C C17 0.31002(12) 0.42739(12) 0.29816(8) 0.0140(2) Uani d . 1 1
H H17 0.3744 0.3641 0.3282 0.017 Uiso calc R 1 1
C C18 0.23755(12) 0.51417(12) 0.37755(8) 0.0147(2) Uani d . 1 1
C C19 0.15754(11) 0.58407(12) 0.29174(8) 0.0140(2) Uani d . 1 1
H H19 0.0945 0.6519 0.3163 0.017 Uiso calc R 1 1
C C20 0.08048(12) 0.44649(13) 0.22486(9) 0.0162(2) Uani d . 1 1
H H20 -0.0139 0.4310 0.1878 0.019 Uiso calc R 1 1
C C21 0.17094(12) 0.35344(12) 0.22873(9) 0.0164(2) Uani d . 1 1
H H21 0.1532 0.2592 0.1951 0.020 Uiso calc R 1 1
C C22 0.64166(12) 1.02883(12) 0.29767(8) 0.0143(2) Uani d . 1 1
H H22 0.5837 1.0990 0.3263 0.017 Uiso calc R 1 1
C C23 0.73077(12) 0.95972(12) 0.37897(8) 0.0148(2) Uani d . 1 1
C C24 0.79219(11) 0.87001(12) 0.29476(8) 0.0139(2) Uani d . 1 1
H H24 0.8601 0.8074 0.3208 0.017 Uiso calc R 1 1
C C25 0.85602(12) 0.99244(12) 0.22954(8) 0.0157(2) Uani d . 1 1
H H25 0.9429 0.9993 0.1946 0.019 Uiso calc R 1 1
C C26 0.76665(12) 1.08699(12) 0.23115(9) 0.0160(2) Uani d . 1 1
H H26 0.7779 1.1737 0.1977 0.019 Uiso calc R 1 1
C C27 0.24121(13) 0.52483(13) 0.48278(9) 0.0193(2) Uani d . 1 1
C C28 0.15625(15) 0.61803(15) 0.54365(10) 0.0272(3) Uani d . 1 1
H H28A 0.0982 0.6642 0.4938 0.041 Uiso calc R 1 1
H H28B 0.2239 0.6912 0.5897 0.041 Uiso calc R 1 1
H H28C 0.0914 0.5594 0.5870 0.041 Uiso calc R 1 1
C C29 0.33042(15) 0.44386(16) 0.55141(10) 0.0276(3) Uani d . 1 1
H H29A 0.3817 0.3853 0.5065 0.041 Uiso calc R 1 1
H H29B 0.2660 0.3821 0.5932 0.041 Uiso calc R 1 1
H H29C 0.4016 0.5115 0.5993 0.041 Uiso calc R 1 1
C C30 0.75090(13) 0.97426(13) 0.48432(9) 0.0194(2) Uani d . 1 1
C C31 0.67789(15) 1.07174(15) 0.55135(10) 0.0275(3) Uani d . 1 1
H H31A 0.6169 1.1202 0.5054 0.041 Uiso calc R 1 1
H H31B 0.7522 1.1430 0.5938 0.041 Uiso calc R 1 1
H H31C 0.6170 1.0157 0.5985 0.041 Uiso calc R 1 1
C C32 0.85020(15) 0.89543(15) 0.54657(10) 0.0267(3) Uani d . 1 1
H H32A 0.8932 0.8342 0.4976 0.040 Uiso calc R 1 1
H H32B 0.7940 0.8365 0.5947 0.040 Uiso calc R 1 1
H H32C 0.9279 0.9644 0.5878 0.040 Uiso calc R 1 1

loop_
_atom_site_aniso_label
_atom_site_aniso_U_11
_atom_site_aniso_U_22
_atom_site_aniso_U_33
_atom_site_aniso_U_12
_atom_site_aniso_U_13
_atom_site_aniso_U_23
C1 0.0123(4) 0.0130(5) 0.0102(4) 0.0040(3) 0.0001(3) 0.0014(3)
C2 0.0161(5) 0.0129(5) 0.0145(5) 0.0032(4) 0.0001(4) 0.0005(4)
C3 0.0195(5) 0.0160(5) 0.0140(5) 0.0072(4) 0.0006(4) -0.0006(4)
C4 0.0154(5) 0.0206(5) 0.0141(5) 0.0070(4) 0.0024(4) -0.0002(4)
C5 0.0123(5) 0.0165(5) 0.0142(5) 0.0035(4) 0.0015(4) 0.0008(4)
C6 0.0121(4) 0.0131(5) 0.0104(4) 0.0037(3) 0.0000(3) 0.0008(3)
C7 0.0121(4) 0.0121(5) 0.0100(4) 0.0017(3) 0.0010(3) 0.0004(3)
C8 0.0131(4) 0.0115(4) 0.0107(4) 0.0009(3) 0.0017(3) 0.0006(3)
C9 0.0141(5) 0.0121(5) 0.0110(4) 0.0042(4) 0.0020(3) -0.0002(3)
C10 0.0191(5) 0.0133(5) 0.0159(5) 0.0039(4) 0.0028(4) 0.0024(4)
C11 0.0232(6) 0.0165(5) 0.0179(5) 0.0085(4) 0.0022(4) 0.0046(4)
C12 0.0174(5) 0.0221(6) 0.0163(5) 0.0098(4) -0.0008(4) 0.0023(4)
C13 0.0133(5) 0.0172(5) 0.0149(5) 0.0050(4) 0.0014(4) 0.0003(4)
C14 0.0132(4) 0.0130(5) 0.0104(4) 0.0045(3) 0.0027(3) 0.0000(3)
C15 0.0107(4) 0.0129(5) 0.0097(4) 0.0018(3) 0.0008(3) 0.0003(3)
C16 0.0117(4) 0.0116(5) 0.0102(4) 0.0009(3) -0.0002(3) 0.0006(3)
C17 0.0146(5) 0.0136(5) 0.0133(5) 0.0009(4) 0.0008(4) 0.0033(4)
C18 0.0127(5) 0.0165(5) 0.0137(5) -0.0011(4) 0.0013(4) 0.0024(4)
C19 0.0125(5) 0.0168(5) 0.0126(4) 0.0018(4) 0.0023(4) 0.0016(4)
C20 0.0133(5) 0.0200(5) 0.0135(5) -0.0010(4) -0.0002(4) 0.0019(4)
C21 0.0173(5) 0.0150(5) 0.0150(5) -0.0015(4) 0.0004(4) 0.0007(4)
C22 0.0164(5) 0.0126(5) 0.0133(5) 0.0008(4) 0.0022(4) -0.0005(4)
C23 0.0142(5) 0.0151(5) 0.0132(5) -0.0017(4) 0.0018(4) -0.0002(4)
C24 0.0127(5) 0.0152(5) 0.0129(4) 0.0009(4) 0.0003(4) 0.0012(4)
C25 0.0145(5) 0.0191(5) 0.0122(5) -0.0009(4) 0.0023(4) 0.0007(4)
C26 0.0182(5) 0.0147(5) 0.0135(5) -0.0019(4) 0.0022(4) 0.0010(4)
C27 0.0185(5) 0.0215(6) 0.0145(5) -0.0058(4) 0.0018(4) 0.0025(4)
C28 0.0304(7) 0.0296(7) 0.0171(5) -0.0074(5) 0.0101(5) -0.0049(5)
C29 0.0270(6) 0.0345(7) 0.0164(5) -0.0080(5) -0.0046(5) 0.0105(5)
C30 0.0197(5) 0.0214(6) 0.0130(5) -0.0072(4) 0.0016(4) -0.0001(4)
C31 0.0300(7) 0.0310(7) 0.0159(5) -0.0082(5) 0.0078(5) -0.0080(5)
C32 0.0286(7) 0.0311(7) 0.0150(5) -0.0076(5) -0.0059(5) 0.0057(5)

loop_
_atom_type_symbol
_atom_type_description
_atom_type_scat_dispersion_real
_atom_type_scat_dispersion_imag
_atom_type_scat_source
C C 0.0033 0.0016 'International Tables Vol C Tables 4.2.6.8 and 6.1.1.4'
H H 0 0 'International Tables Vol C Tables 4.2.6.8 and 6.1.1.4'

loop_
_geom_angle_atom_site_label_1
_geom_angle_atom_site_label_2
_geom_angle_atom_site_label_3
_geom_angle
C2 C1 C6 118.81(9)
C2 C1 C16 117.03(9)
C6 C1 C16 124.16(9)
C3 C2 C1 121.75(10)
C3 C2 H2 119.1
C1 C2 H2 119.1
C2 C3 C4 119.54(10)
C2 C3 H3 120.2
C4 C3 H3 120.2
C5 C4 C3 119.35(10)
C5 C4 H4 120.3
C3 C4 H4 120.3
C4 C5 C6 121.88(10)
C4 C5 H5 119.1
C6 C5 H5 119.1
C5 C6 C1 118.61(10)
C5 C6 C7 117.50(9)
C1 C6 C7 123.81(9)
C8 C7 C6 130.92(10)
C8 C7 C24 106.93(9)
C6 C7 C24 121.31(9)
C7 C8 C9 130.01(10)
C7 C8 C22 106.74(9)
C9 C8 C22 122.04(9)
C10 C9 C14 118.72(10)
C10 C9 C8 117.34(10)
C14 C9 C8 123.94(9)
C11 C10 C9 121.78(11)
C11 C10 H10 119.1
C9 C10 H10 119.1
C10 C11 C12 119.44(11)
C10 C11 H11 120.3
C12 C11 H11 120.3
C13 C12 C11 119.46(10)
C13 C12 H12 120.3
C11 C12 H12 120.3
C12 C13 C14 121.90(10)
C12 C13 H13 119.0
C14 C13 H13 119.0
C13 C14 C9 118.60(10)
C13 C14 C15 117.35(10)
C9 C14 C15 124.04(9)
C16 C15 C14 131.01(9)
C16 C15 C19 106.86(9)
C14 C15 C19 121.04(9)
C15 C16 C1 130.80(9)
C15 C16 C17 106.60(9)
C1 C16 C17 121.28(9)
C18 C17 C21 97.97(8)
C18 C17 C16 98.11(8)
C21 C17 C16 107.16(8)
C18 C17 H17 116.8
C21 C17 H17 116.8
C16 C17 H17 116.8
C27 C18 C19 132.61(11)
C27 C18 C17 133.24(11)
C19 C18 C17 94.15(8)
C18 C19 C20 97.99(9)
C18 C19 C15 97.64(8)
C20 C19 C15 107.39(9)
C18 C19 H19 116.9
C20 C19 H19 116.9
C15 C19 H19 116.9
C21 C20 C19 107.19(9)
C21 C20 H20 126.4
C19 C20 H20 126.4
C20 C21 C17 107.18(10)
C20 C21 H21 126.4
C17 C21 H21 126.4
C23 C22 C26 97.95(9)
C23 C22 C8 97.91(8)
C26 C22 C8 107.32(8)
C23 C22 H22 116.9
C26 C22 H22 116.9
C8 C22 H22 116.9
C30 C23 C24 132.56(11)
C30 C23 C22 133.28(11)
C24 C23 C22 94.14(8)
C23 C24 C25 97.84(9)
C23 C24 C7 97.76(8)
C25 C24 C7 107.36(8)
C23 C24 H24 116.9
C25 C24 H24 116.9
C7 C24 H24 116.9
C26 C25 C24 107.36(9)
C26 C25 H25 126.3
C24 C25 H25 126.3
C25 C26 C22 106.97(10)
C25 C26 H26 126.5
C22 C26 H26 126.5
C18 C27 C29 122.74(12)
C18 C27 C28 123.12(12)
C29 C27 C28 114.14(11)
C27 C28 H28A 109.5
C27 C28 H28B 109.5
H28A C28 H28B 109.5
C27 C28 H28C 109.5
H28A C28 H28C 109.5
H28B C28 H28C 109.5
C27 C29 H29A 109.5
C27 C29 H29B 109.5
H29A C29 H29B 109.5
C27 C29 H29C 109.5
H29A C29 H29C 109.5
H29B C29 H29C 109.5
C23 C30 C31 122.88(12)
C23 C30 C32 122.80(12)
C31 C30 C32 114.31(11)
C30 C31 H31A 109.5
C30 C31 H31B 109.5
H31A C31 H31B 109.5
C30 C31 H31C 109.5
H31A C31 H31C 109.5
H31B C31 H31C 109.5
C30 C32 H32A 109.5
C30 C32 H32B 109.5
H32A C32 H32B 109.5
C30 C32 H32C 109.5
H32A C32 H32C 109.5
H32B C32 H32C 109.5

loop_
_geom_bond_atom_site_label_1
_geom_bond_atom_site_label_2
_geom_bond_distance
C1 C2 1.4040(15)
C1 C6 1.4081(14)
C1 C16 1.4716(14)
C2 C3 1.3902(15)
C2 H2 0.9500
C3 C4 1.3917(16)
C3 H3 0.9500
C4 C5 1.3896(16)
C4 H4 0.9500
C5 C6 1.4064(14)
C5 H5 0.9500
C6 C7 1.4701(15)
C7 C8 1.3451(15)
C7 C24 1.5536(15)
C8 C9 1.4724(14)
C8 C22 1.5533(15)
C9 C10 1.4062(15)
C9 C14 1.4108(15)
C10 C11 1.3879(16)
C10 H10 0.9500
C11 C12 1.3941(17)
C11 H11 0.9500
C12 C13 1.3877(16)
C12 H12 0.9500
C13 C14 1.4045(15)
C13 H13 0.9500
C14 C15 1.4702(15)
C15 C16 1.3505(14)
C15 C19 1.5528(14)
C16 C17 1.5503(15)
C17 C18 1.5321(15)
C17 C21 1.5430(15)
C17 H17 1.0000
C18 C27 1.3298(15)
C18 C19 1.5320(15)
C19 C20 1.5429(16)
C19 H19 1.0000
C20 C21 1.3319(17)
C20 H20 0.9500
C21 H21 0.9500
C22 C23 1.5346(16)
C22 C26 1.5422(15)
C22 H22 1.0000
C23 C30 1.3301(15)
C23 C24 1.5314(15)
C24 C25 1.5414(15)
C24 H24 1.0000
C25 C26 1.3348(17)
C25 H25 0.9500
C26 H26 0.9500
C27 C29 1.5052(18)
C27 C28 1.5060(18)
C28 H28A 0.9800
C28 H28B 0.9800
C28 H28C 0.9800
C29 H29A 0.9800
C29 H29B 0.9800
C29 H29C 0.9800
C30 C31 1.5029(18)
C30 C32 1.5077(19)
C31 H31A 0.9800
C31 H31B 0.9800
C31 H31C 0.9800
C32 H32A 0.9800
C32 H32B 0.9800
C32 H32C 0.9800

loop_
_geom_torsion_atom_site_label_1
_geom_torsion_atom_site_label_2
_geom_torsion_atom_site_label_3
_geom_torsion_atom_site_label_4
_geom_torsion
C6 C1 C2 C3 -2.57(15)
C16 C1 C2 C3 178.23(10)
C1 C2 C3 C4 1.03(16)
C2 C3 C4 C5 1.34(16)
C3 C4 C5 C6 -2.18(16)
C4 C5 C6 C1 0.63(15)
C4 C5 C6 C7 177.63(10)
C2 C1 C6 C5 1.71(15)
C16 C1 C6 C5 -179.16(9)
C2 C1 C6 C7 -175.09(9)
C16 C1 C6 C7 4.04(16)
C5 C6 C7 C8 127.28(12)
C1 C6 C7 C8 -55.89(16)
C5 C6 C7 C24 -40.80(13)
C1 C6 C7 C24 136.03(10)
C6 C7 C8 C9 -2.37(19)
C24 C7 C8 C9 166.99(10)
C6 C7 C8 C22 -169.67(10)
C24 C7 C8 C22 -0.31(11)
C7 C8 C9 C10 -125.05(12)
C22 C8 C9 C10 40.57(14)
C7 C8 C9 C14 55.85(16)
C22 C8 C9 C14 -138.53(10)
C14 C9 C10 C11 -2.48(16)
C8 C9 C10 C11 178.38(10)
C9 C10 C11 C12 2.28(17)
C10 C11 C12 C13 0.31(17)
C11 C12 C13 C14 -2.71(17)
C12 C13 C14 C9 2.48(16)
C12 C13 C14 C15 -178.66(10)
C10 C9 C14 C13 0.11(15)
C8 C9 C14 C13 179.19(9)
C10 C9 C14 C15 -178.68(9)
C8 C9 C14 C15 0.41(16)
C13 C14 C15 C16 127.68(12)
C9 C14 C15 C16 -53.52(16)
C13 C14 C15 C19 -38.70(14)
C9 C14 C15 C19 140.10(10)
C14 C15 C16 C1 -1.89(19)
C19 C15 C16 C1 165.94(10)
C14 C15 C16 C17 -168.56(10)
C19 C15 C16 C17 -0.73(11)
C2 C1 C16 C15 -128.07(12)
C6 C1 C16 C15 52.79(16)
C2 C1 C16 C17 36.95(13)
C6 C1 C16 C17 -142.20(10)
C15 C16 C17 C18 -34.98(10)
C1 C16 C17 C18 156.80(9)
C15 C16 C17 C21 66.01(11)
C1 C16 C17 C21 -102.21(11)
C21 C17 C18 C27 125.62(13)
C16 C17 C18 C27 -125.66(13)
C21 C17 C18 C19 -53.94(9)
C16 C17 C18 C19 54.78(9)
C27 C18 C19 C20 -125.66(13)
C17 C18 C19 C20 53.90(9)
C27 C18 C19 C15 125.47(13)
C17 C18 C19 C15 -54.97(9)
C16 C15 C19 C18 36.15(10)
C14 C15 C19 C18 -154.55(9)
C16 C15 C19 C20 -64.75(11)
C14 C15 C19 C20 104.55(11)
C18 C19 C20 C21 -35.12(11)
C15 C19 C20 C21 65.51(11)
C19 C20 C21 C17 -0.07(12)
C18 C17 C21 C20 35.23(11)
C16 C17 C21 C20 -65.85(11)
C7 C8 C22 C23 -35.24(10)
C9 C8 C22 C23 156.22(9)
C7 C8 C22 C26 65.68(11)
C9 C8 C22 C26 -102.86(11)
C26 C22 C23 C30 124.46(13)
C8 C22 C23 C30 -126.71(13)
C26 C22 C23 C24 -54.13(9)
C8 C22 C23 C24 54.71(9)
C30 C23 C24 C25 -124.57(13)
C22 C23 C24 C25 54.04(9)
C30 C23 C24 C7 126.61(13)
C22 C23 C24 C7 -54.79(9)
C8 C7 C24 C23 35.81(10)
C6 C7 C24 C23 -153.58(9)
C8 C7 C24 C25 -64.96(11)
C6 C7 C24 C25 105.65(11)
C23 C24 C25 C26 -35.32(11)
C7 C24 C25 C26 65.40(11)
C24 C25 C26 C22 0.02(12)
C23 C22 C26 C25 35.21(11)
C8 C22 C26 C25 -65.69(11)
C19 C18 C27 C29 -179.81(11)
C17 C18 C27 C29 0.8(2)
C19 C18 C27 C28 0.5(2)
C17 C18 C27 C28 -178.90(11)
C24 C23 C30 C31 179.52(11)
C22 C23 C30 C31 1.4(2)
C24 C23 C30 C32 0.2(2)
C22 C23 C30 C32 -177.91(11)
